data_1537256
loop_
_publ_author_name
'Ruedorff, W.'
'Krug, D.'

_publ_section_title
;
 Alkaliniob(IV)-dioxidfluoride
;
_journal_name_full 'Zeitschrift fuer Anorganische und Allgemeine Chemie'
_journal_page_first 211
_journal_page_last 217
_journal_volume 329
_journal_year 1964
_chemical_formula_sum 'F Li Nb O2'
_chemical_name_systematic 'Li Nb O2 F'
_space_group_IT_number 161
_symmetry_space_group_name_Hall 'R 3 -2"c'
_symmetry_space_group_name_H-M 'R 3 c :H'
_cell_angle_alpha 90
_cell_angle_beta 90
_cell_angle_gamma 120
_cell_formula_units_Z 6
_cell_length_a 5.144
_cell_length_b 5.144
_cell_length_c 13.835
_cell_volume 317.038
_citation_journal_id_ASTM ZAACAB
_cod_data_source_file Ruedorff_ZAACAB_1964_713.cif
_cod_data_source_block F1Li1Nb1O2
_cod_original_cell_volume 317.0383
_cod_original_formula_sum 'F1 Li1 Nb1 O2'
_cod_database_code 1537256

loop_
_symmetry_equiv_pos_as_xyz
x,y,z
-y,x-y,z
-x+y,-x,z
-y,-x,z+1/2
x,x-y,z+1/2
-x+y,y,z+1/2
x+2/3,y+1/3,z+1/3
-y+2/3,x-y+1/3,z+1/3
-x+y+2/3,-x+1/3,z+1/3
-y+2/3,-x+1/3,z+5/6
x+2/3,x-y+1/3,z+5/6
-x+y+2/3,y+1/3,z+5/6
x+1/3,y+2/3,z+2/3
-y+1/3,x-y+2/3,z+2/3
-x+y+1/3,-x+2/3,z+2/3
-y+1/3,-x+2/3,z+7/6
x+1/3,x-y+2/3,z+7/6
-x+y+1/3,y+2/3,z+7/6

loop_
_atom_site_label
_atom_site_type_symbol
_atom_site_fract_x
_atom_site_fract_y
_atom_site_fract_z
_atom_site_occupancy
_atom_site_U_iso_or_equiv
Nb1 Nb+4 0 0 0 1 0.0
Li1 Li+1 0 0 0.283 1 0.0
O1 O-2 0.049 0.345 0.065 0.667 0.0
F1 F-1 0.049 0.345 0.065 0.333 0.0
